data_2213753
loop_
_publ_author_name
'Ustaba\,s, Re\,sat'
'\,Coruh, Ufuk'
'Sancak, Kemal'
'\"Unver, Yasemin'
'V\'azquez-L\'opez, Ezequiel M.'

_publ_section_title
1-(Benzoylmethyl)-4-[(2,4-dichlorobenzylidene)amino]-3-(2-thienylmethyl)-4,5-dihydro-1<i>H</i>-1,2,4-triazol-5-one
_journal_coeditor_code DN2175
_journal_issue 6
_journal_name_full 'Acta Crystallographica Section E'
_journal_page_first o2982
_journal_page_last o2983
_journal_paper_doi 10.1107/S1600536807024701
_journal_volume 63
_journal_year 2007
_chemical_formula_iupac 'C22 H16 Cl2 N4 O2 S'
_chemical_formula_moiety 'C22 H16 Cl2 N4 O2 S'
_chemical_formula_sum 'C22 H16 Cl2 N4 O2 S'
_chemical_formula_weight 471.35
_chemical_name_systematic
;
1-(benzoylmethyl)-4-[(2,4-dichlorobenzylidene)amino]-3-(2-thienylmethyl)-
4,5-dihydro-1<i>H</i>-1,2,4-triazol-5-one
;
_space_group_IT_number 61
_symmetry_cell_setting orthorhombic
_symmetry_space_group_name_Hall '-P 2ac 2ab'
_symmetry_space_group_name_H-M 'P b c a'
_atom_sites_solution_hydrogens geom
_atom_sites_solution_primary direct
_atom_sites_solution_secondary difmap
_cell_angle_alpha 90.00
_cell_angle_beta 90.00
_cell_angle_gamma 90.00
_cell_formula_units_Z 8
_cell_length_a 10.9045(13)
_cell_length_b 18.509(2)
_cell_length_c 21.228(3)
_cell_measurement_reflns_used 1671
_cell_measurement_temperature 293(2)
_cell_measurement_theta_max 28.03
_cell_measurement_theta_min 1.92
_cell_volume 4284.5(9)
_computing_cell_refinement 'SAINT (Bruker, 1997)'
_computing_data_collection 'SMART (Bruker, 1997)'
_computing_data_reduction SAINT
_computing_molecular_graphics 'ORTEP-3 for Windows (Farrugia, 1997)'
_computing_publication_material 'WinGX (Farrugia, 1999)'
_computing_structure_refinement 'SHELXL97 (Sheldrick, 1997)'
_computing_structure_solution 'SHELXS97 (Sheldrick, 1997)'
_diffrn_ambient_temperature 293(2)
_diffrn_measured_fraction_theta_full 0.993
_diffrn_measured_fraction_theta_max 0.993
_diffrn_measurement_device_type 'Bruker SMART CCD area-detector'
_diffrn_measurement_method '\f and \w'
_diffrn_radiation_monochromator graphite
_diffrn_radiation_source 'fine-focus sealed tube'
_diffrn_radiation_type MoK\a
_diffrn_radiation_wavelength 0.71073
_diffrn_reflns_av_R_equivalents 0.1030
_diffrn_reflns_av_sigmaI/netI 0.1644
_diffrn_reflns_limit_h_max 14
_diffrn_reflns_limit_h_min -14
_diffrn_reflns_limit_k_max 18
_diffrn_reflns_limit_k_min -24
_diffrn_reflns_limit_l_max 28
_diffrn_reflns_limit_l_min -27
_diffrn_reflns_number 20905
_diffrn_reflns_theta_full 28.03
_diffrn_reflns_theta_max 28.03
_diffrn_reflns_theta_min 1.92
_diffrn_standards_number 0
_exptl_absorpt_coefficient_mu 0.428
_exptl_absorpt_correction_type none
_exptl_crystal_colour colourless
_exptl_crystal_density_diffrn 1.461
_exptl_crystal_density_method 'not measured'
_exptl_crystal_description prism
_exptl_crystal_F_000 1936
_exptl_crystal_size_max 0.30
_exptl_crystal_size_mid 0.25
_exptl_crystal_size_min 0.20
_refine_diff_density_max 0.454
_refine_diff_density_min -0.252
_refine_ls_extinction_method none
_refine_ls_goodness_of_fit_ref 0.836
_refine_ls_hydrogen_treatment constr
_refine_ls_matrix_type full
_refine_ls_number_parameters 301
_refine_ls_number_reflns 5052
_refine_ls_number_restraints 148
_refine_ls_restrained_S_all 0.875
_refine_ls_R_factor_all 0.2328
_refine_ls_R_factor_gt 0.0494
_refine_ls_shift/su_max 0.000
_refine_ls_shift/su_mean 0.000
_refine_ls_structure_factor_coef Fsqd
_refine_ls_weighting_details 'calc w = 1/[\s^2^(Fo^2^)+(0.0469P)^2^] where P=(Fo^2^+2Fc^2^)/3'
_refine_ls_weighting_scheme calc
_refine_ls_wR_factor_gt 0.0945
_refine_ls_wR_factor_ref 0.1310
_reflns_number_gt 1671
_reflns_number_total 5052
_reflns_threshold_expression I>2\s(I)
_cod_data_source_file dn2175.cif
_cod_data_source_block I
_cod_original_cell_volume 4284.4(9)
_cod_database_code 2213753
_cod_database_fobs_code 2213753

loop_
_symmetry_equiv_pos_as_xyz
'x, y, z'
'-x+1/2, -y, z+1/2'
'x+1/2, -y+1/2, -z'
'-x, y+1/2, -z+1/2'
'-x, -y, -z'
'x-1/2, y, -z-1/2'
'-x-1/2, y-1/2, z'
'x, -y-1/2, z-1/2'

loop_
_atom_site_type_symbol
_atom_site_label
_atom_site_fract_x
_atom_site_fract_y
_atom_site_fract_z
_atom_site_U_iso_or_equiv
_atom_site_adp_type
_atom_site_calc_flag
_atom_site_refinement_flags
_atom_site_occupancy
_atom_site_disorder_assembly
_atom_site_disorder_group
Cl Cl21 1.32634(11) 0.05797(7) 0.56626(5) 0.0926(4) Uani d . 1 . .
Cl Cl22 1.36468(11) -0.14685(6) 0.39064(6) 0.1026(5) Uani d . 1 . .
O O21 1.0206(2) 0.19915(13) 0.60310(11) 0.0607(7) Uani d . 1 . .
N N21 0.9952(3) 0.12711(16) 0.47299(13) 0.0509(8) Uani d . 1 . .
N N2 0.9344(2) 0.18406(16) 0.50114(13) 0.0480(7) Uani d . 1 . .
N N1 0.7847(3) 0.26329(17) 0.50817(15) 0.0605(9) Uani d . 1 . .
N N3 0.8565(3) 0.26362(16) 0.56198(14) 0.0570(8) Uani d . 1 . .
C C21 1.0907(3) 0.1034(2) 0.50017(17) 0.0525(10) Uani d . 1 . .
H H21 1.1181 0.1249 0.5371 0.063 Uiso calc R 1 . .
C C22 1.1579(3) 0.04203(19) 0.47348(17) 0.0465(9) Uani d . 1 . .
C C2 0.9483(3) 0.2137(2) 0.56163(18) 0.0497(9) Uani d . 1 . .
C C26 1.3275(4) -0.0427(2) 0.4762(2) 0.0662(11) Uani d . 1 . .
H H26 1.3978 -0.0599 0.4960 0.079 Uiso calc R 1 . .
C C27 1.2647(3) 0.0163(2) 0.50036(17) 0.0547(10) Uani d . 1 . .
C C33 0.8744(3) 0.4183(2) 0.68112(18) 0.0543(10) Uani d . 1 . .
C C1 0.8337(3) 0.2147(2) 0.47287(17) 0.0533(10) Uani d . 1 B .
C C31 0.8221(3) 0.30610(19) 0.61592(15) 0.0547(10) Uani d . 1 . .
H H31A 0.8254 0.2758 0.6532 0.066 Uiso calc R 1 . .
H H31B 0.7380 0.3221 0.6107 0.066 Uiso calc R 1 . .
C C32 0.9029(3) 0.3716(2) 0.62635(18) 0.0531(10) Uani d . 1 . .
O O31 0.9870(3) 0.38367(15) 0.59117(14) 0.0891(10) Uani d . 1 . .
C C11 0.7843(3) 0.1924(2) 0.41043(16) 0.0578(9) Uani d DU 1 . .
H H11A 0.6975 0.2038 0.4091 0.069 Uiso calc R 1 A 1
H H11B 0.7922 0.1404 0.4066 0.069 Uiso calc R 1 A 1
C C12 0.8453(5) 0.2270(3) 0.3550(2) 0.0571(9) Uani d PDU 0.785(3) B 1
S S11 0.98134(13) 0.19883(9) 0.32561(8) 0.0713(6) Uani d PDU 0.785(3) B 1
C C13 0.7886(6) 0.2802(4) 0.3212(3) 0.0666(12) Uani d PDU 0.785(3) B 1
H H13 0.7121 0.3004 0.3294 0.080 Uiso calc PR 0.785(3) B 1
C C14 0.8751(5) 0.3000(3) 0.2677(3) 0.0716(11) Uani d PDU 0.785(3) B 1
H H14 0.8590 0.3364 0.2387 0.086 Uiso calc PR 0.785(3) B 1
C C15 0.9759(5) 0.2598(3) 0.2667(3) 0.0725(12) Uani d PDU 0.785(3) B 1
H H15 1.0372 0.2647 0.2366 0.087 Uiso calc PR 0.785(3) B 1
C C12' 0.8527(12) 0.2212(7) 0.3532(3) 0.0616(14) Uiso d PDU 0.215(3) B 2
S S11' 0.8163(7) 0.2950(4) 0.3095(4) 0.0722(14) Uiso d PDU 0.215(3) B 2
C C13' 0.9566(14) 0.1860(9) 0.3320(8) 0.0663(19) Uiso d PDU 0.215(3) B 2
H H13' 0.9914 0.1447 0.3495 0.080 Uiso calc PR 0.215(3) B 2
C C14' 1.0039(14) 0.2273(9) 0.2747(8) 0.0687(19) Uiso d PDU 0.215(3) B 2
H H14' 1.0734 0.2137 0.2522 0.082 Uiso calc PR 0.215(3) B 2
C C15' 0.9356(11) 0.2849(8) 0.2600(6) 0.068(2) Uiso d PDU 0.215(3) B 2
H H15' 0.9521 0.3157 0.2265 0.081 Uiso calc PR 0.215(3) B 2
C C24 1.1791(4) -0.0510(2) 0.3943(2) 0.0761(12) Uani d . 1 . .
H H24 1.1499 -0.0739 0.3583 0.091 Uiso calc R 1 . .
C C38 0.7842(4) 0.4019(2) 0.72463(19) 0.0665(11) Uani d . 1 . .
H H38 0.7378 0.3601 0.7198 0.080 Uiso calc R 1 . .
C C25 1.2842(4) -0.0750(2) 0.4228(2) 0.0667(12) Uani d . 1 . .
C C23 1.1168(3) 0.0070(2) 0.41901(19) 0.0625(11) Uani d . 1 . .
H H23 1.0460 0.0232 0.3992 0.075 Uiso calc R 1 . .
C C37 0.7628(5) 0.4467(3) 0.7749(2) 0.0892(14) Uani d . 1 . .
H H37 0.7013 0.4354 0.8036 0.107 Uiso calc R 1 . .
C C35 0.9191(6) 0.5250(3) 0.7406(3) 0.1083(18) Uani d . 1 . .
H H35 0.9649 0.5669 0.7460 0.130 Uiso calc R 1 . .
C C34 0.9415(4) 0.4808(3) 0.6892(2) 0.0797(13) Uani d . 1 . .
H H34 1.0017 0.4932 0.6601 0.096 Uiso calc R 1 . .
C C36 0.8312(6) 0.5078(3) 0.7831(3) 0.1050(18) Uani d . 1 . .
H H36 0.8175 0.5374 0.8178 0.126 Uiso calc R 1 . .

loop_
_atom_site_aniso_label
_atom_site_aniso_U_11
_atom_site_aniso_U_22
_atom_site_aniso_U_33
_atom_site_aniso_U_12
_atom_site_aniso_U_13
_atom_site_aniso_U_23
Cl21 0.0910(9) 0.1162(10) 0.0705(8) 0.0339(7) -0.0225(7) -0.0168(7)
Cl22 0.1150(10) 0.0628(7) 0.1300(11) 0.0048(7) 0.0437(8) -0.0204(7)
O21 0.0489(15) 0.0879(19) 0.0453(16) 0.0102(14) -0.0114(13) -0.0059(14)
N21 0.046(2) 0.061(2) 0.0453(19) -0.0011(17) -0.0025(17) -0.0016(16)
N2 0.0382(17) 0.065(2) 0.040(2) 0.0063(16) -0.0019(16) -0.0020(16)
N1 0.056(2) 0.087(2) 0.039(2) 0.0132(18) -0.0074(17) 0.0020(17)
N3 0.0498(19) 0.080(2) 0.042(2) 0.0140(18) 0.0010(16) -0.0066(17)
C21 0.048(2) 0.063(3) 0.047(2) -0.008(2) 0.001(2) -0.002(2)
C22 0.045(2) 0.052(2) 0.043(2) -0.008(2) 0.0049(19) 0.0014(19)
C2 0.037(2) 0.068(3) 0.044(2) 0.002(2) 0.0044(19) 0.002(2)
C26 0.063(3) 0.059(3) 0.076(3) 0.005(2) 0.013(2) 0.006(2)
C27 0.062(3) 0.059(3) 0.044(2) -0.001(2) 0.004(2) 0.002(2)
C33 0.048(2) 0.055(3) 0.060(3) 0.009(2) -0.003(2) 0.008(2)
C1 0.042(2) 0.073(3) 0.044(2) 0.000(2) 0.002(2) 0.004(2)
C31 0.051(2) 0.069(3) 0.044(2) 0.013(2) 0.0054(18) 0.003(2)
C32 0.047(3) 0.061(3) 0.052(3) 0.006(2) 0.002(2) 0.011(2)
O31 0.081(2) 0.095(2) 0.092(2) -0.0135(17) 0.0432(19) 0.0022(17)
C11 0.0467(19) 0.074(2) 0.053(2) -0.0016(18) -0.0051(16) 0.0004(17)
C12 0.0515(17) 0.0686(19) 0.0513(18) -0.0075(16) -0.0054(15) -0.0050(16)
S11 0.0475(8) 0.1012(12) 0.0653(10) -0.0089(8) 0.0079(7) -0.0066(9)
C13 0.064(2) 0.075(2) 0.061(2) -0.013(2) 0.000(2) 0.0037(19)
C14 0.077(2) 0.080(2) 0.058(2) -0.014(2) -0.001(2) 0.0063(19)
C15 0.069(2) 0.088(2) 0.061(2) -0.018(2) 0.0086(19) -0.004(2)
C24 0.083(3) 0.070(3) 0.075(3) -0.018(3) 0.010(3) -0.012(3)
C38 0.064(3) 0.073(3) 0.063(3) 0.012(2) 0.006(2) 0.001(2)
C25 0.077(3) 0.046(3) 0.077(3) -0.002(2) 0.028(3) -0.005(2)
C23 0.058(3) 0.064(3) 0.066(3) -0.006(2) 0.005(2) -0.002(2)
C37 0.105(4) 0.093(4) 0.070(3) 0.031(3) 0.016(3) -0.009(3)
C35 0.138(5) 0.075(4) 0.112(5) -0.016(4) -0.025(4) -0.022(4)
C34 0.069(3) 0.079(4) 0.091(4) -0.010(3) 0.000(3) 0.003(3)
C36 0.146(5) 0.085(4) 0.084(4) 0.032(4) -0.004(4) -0.017(3)

loop_
_atom_type_symbol
_atom_type_description
_atom_type_scat_dispersion_real
_atom_type_scat_dispersion_imag
_atom_type_scat_source
C C 0.0033 0.0016 'International Tables Vol C Tables 4.2.6.8 and 6.1.1.4'
H H 0.0000 0.0000 'International Tables Vol C Tables 4.2.6.8 and 6.1.1.4'
Cl Cl 0.1484 0.1585 'International Tables Vol C Tables 4.2.6.8 and 6.1.1.4'
N N 0.0061 0.0033 'International Tables Vol C Tables 4.2.6.8 and 6.1.1.4'
O O 0.0106 0.0060 'International Tables Vol C Tables 4.2.6.8 and 6.1.1.4'
S S 0.1246 0.1234 'International Tables Vol C Tables 4.2.6.8 and 6.1.1.4'

loop_
_geom_angle_atom_site_label_1
_geom_angle_atom_site_label_2
_geom_angle_atom_site_label_3
_geom_angle
C21 N21 N2 117.5(3)
C1 N2 N21 120.6(3)
C1 N2 C2 108.9(3)
N21 N2 C2 130.0(3)
C1 N1 N3 104.4(3)
C2 N3 N1 114.1(3)
C2 N3 C31 124.5(3)
N1 N3 C31 120.8(3)
N21 C21 C22 120.2(3)
N21 C21 H21 119.9
C22 C21 H21 119.9
C27 C22 C23 116.8(3)
C27 C22 C21 121.9(3)
C23 C22 C21 121.2(4)
O21 C2 N3 128.7(4)
O21 C2 N2 130.3(3)
N3 C2 N2 101.0(3)
C25 C26 C27 118.7(4)
C25 C26 H26 120.7
C27 C26 H26 120.7
C22 C27 C26 122.4(4)
C22 C27 Cl21 120.5(3)
C26 C27 Cl21 117.1(3)
C34 C33 C38 118.7(4)
C34 C33 C32 118.4(4)
C38 C33 C32 123.0(4)
N1 C1 N2 111.5(3)
N1 C1 C11 124.2(3)
N2 C1 C11 124.3(4)
N3 C31 C32 113.7(3)
N3 C31 H31A 108.8
C32 C31 H31A 108.8
N3 C31 H31B 108.8
C32 C31 H31B 108.8
H31A C31 H31B 107.7
O31 C32 C33 122.6(4)
O31 C32 C31 120.0(3)
C33 C32 C31 117.4(3)
C1 C11 C12 114.9(3)
C1 C11 C12' 115.8(3)
C1 C11 H11A 108.6
C12 C11 H11A 108.6
C12' C11 H11A 112.3
C1 C11 H11B 108.6
C12 C11 H11B 108.6
C12' C11 H11B 103.7
H11A C11 H11B 107.5
C13 C12 C11 121.4(5)
C13 C12 S11 115.1(4)
C11 C12 S11 123.3(5)
C15 S11 C12 92.1(3)
C12 C13 C14 106.6(5)
C12 C13 H13 126.7
C14 C13 H13 126.7
C15 C14 C13 112.9(5)
C15 C14 H14 123.5
C13 C14 H14 123.5
C14 C15 S11 113.1(4)
C14 C15 H15 123.4
S11 C15 H15 123.4
C13' C12' C11 119.7(12)
C13' C12' S11' 113.1(8)
C11 C12' S11' 127.1(11)
C15' S11' C12' 94.1(6)
C12' C13' C14' 107.5(10)
C12' C13' H13' 126.3
C14' C13' H13' 126.3
C15' C14' C13' 113.4(11)
C15' C14' H14' 123.3
C13' C14' H14' 123.3
C14' C15' S11' 112.0(9)
C14' C15' H15' 124.0
S11' C15' H15' 124.0
C25 C24 C23 119.9(4)
C25 C24 H24 120.1
C23 C24 H24 120.1
C37 C38 C33 120.5(4)
C37 C38 H38 119.8
C33 C38 H38 119.8
C26 C25 C24 120.9(4)
C26 C25 Cl22 119.1(4)
C24 C25 Cl22 119.9(4)
C24 C23 C22 121.3(4)
C24 C23 H23 119.3
C22 C23 H23 119.3
C36 C37 C38 120.5(5)
C36 C37 H37 119.8
C38 C37 H37 119.8
C36 C35 C34 120.7(5)
C36 C35 H35 119.6
C34 C35 H35 119.6
C33 C34 C35 119.9(5)
C33 C34 H34 120.0
C35 C34 H34 120.0
C35 C36 C37 119.7(5)
C35 C36 H36 120.2
C37 C36 H36 120.2

loop_
_geom_bond_atom_site_label_1
_geom_bond_atom_site_label_2
_geom_bond_distance
Cl21 C27 1.733(4)
Cl22 C25 1.733(4)
O21 C2 1.212(4)
N21 C21 1.269(4)
N21 N2 1.381(4)
N2 C1 1.374(4)
N2 C2 1.405(4)
N1 C1 1.287(4)
N1 N3 1.385(4)
N3 C2 1.362(4)
N3 C31 1.439(4)
C21 C22 1.465(5)
C21 H21 0.9300
C22 C27 1.381(4)
C22 C23 1.399(5)
C26 C25 1.367(5)
C26 C27 1.387(5)
C26 H26 0.9300
C33 C34 1.378(5)
C33 C38 1.383(5)
C33 C32 1.482(5)
C1 C11 1.489(5)
C31 C32 1.516(5)
C31 H31A 0.9700
C31 H31B 0.9700
C32 O31 1.204(4)
C11 C12 1.495(5)
C11 C12' 1.522(8)
C11 H11A 0.9700
C11 H11B 0.9700
C12 C13 1.367(8)
C12 S11 1.692(6)
S11 C15 1.685(5)
C13 C14 1.522(9)
C13 H13 0.9300
C14 C15 1.328(6)
C14 H14 0.9300
C15 H15 0.9300
C12' C13' 1.383(13)
C12' S11' 1.698(12)
S11' C15' 1.682(10)
C13' C14' 1.526(12)
C13' H13' 0.9300
C14' C15' 1.337(11)
C14' H14' 0.9300
C15' H15' 0.9300
C24 C25 1.370(5)
C24 C23 1.374(5)
C24 H24 0.9300
C38 C37 1.372(5)
C38 H38 0.9300
C23 H23 0.9300
C37 C36 1.366(6)
C37 H37 0.9300
C35 C36 1.355(7)
C35 C34 1.386(6)
C35 H35 0.9300
C34 H34 0.9300
C36 H36 0.9300

loop_
_geom_hbond_atom_site_label_D
_geom_hbond_atom_site_label_H
_geom_hbond_atom_site_label_A
_geom_hbond_site_symmetry_A
_geom_hbond_distance_DH
_geom_hbond_distance_HA
_geom_hbond_distance_DA
_geom_hbond_angle_DHA
_geom_hbond_publ_flag
C21 H21 O21 . 0.93 2.231 2.916(4) 130 yes
C13 H13 O21 3_456 0.93 2.532 3.355(7) 148 yes
